data_4021527
loop_
_publ_author_name
'Devarajulu Sureshkumar'
'Susama Maity'
'Srinivasan Chandrasekaran'

_publ_section_title
;
 Regio- and Stereoselective Synthesis of Aziridino Epoxides from
 Cyclic Dienes
;
_journal_name_full 'Journal of Organic Chemistry'
_journal_page_first 1653
_journal_page_last 1657
_journal_paper_doi 10.1021/jo052357x
_journal_volume 71
_journal_year 2006
_chemical_absolute_configuration syn
_chemical_compound_source 'see text'
_chemical_formula_moiety 'C17 H21 N O4 S'
_chemical_formula_sum 'C17 H21 N O4 S'
_chemical_formula_weight 335.42
_chemical_name_common cis-aziridino-epoxy-carvone
_chemical_name_systematic
;
(1aS,4S,5aS)-1a-methyl-4-{(2R)-2-methyl-1-[(4-methylphenyl)
sulfonyl]aziran-2-yl}perhydro-1-benzoxiren-2-one
;
_space_group_IT_number 19
_space_group_name_Hall 'P 2ac 2ab'
_space_group_name_H-M_alt 'P 21 21 21'
_symmetry_cell_setting orthorhombic
_symmetry_Int_Tables_number 19
_symmetry_space_group_name_Hall 'P 2ac 2ab'
_symmetry_space_group_name_H-M 'P 21 21 21'
_atom_sites_solution_hydrogens geom
_atom_sites_solution_primary direct
_atom_sites_solution_secondary difmap
_cell_angle_alpha 90
_cell_angle_beta 90
_cell_angle_gamma 90
_cell_formula_units_Z 4
_cell_length_a 8.405(3)
_cell_length_b 13.343(5)
_cell_length_c 15.028(5)
_cell_measurement_reflns_used 600
_cell_measurement_temperature 296(2)
_cell_measurement_theta_max 20.81
_cell_measurement_theta_min 2.04
_cell_volume 1685.3(10)
_computing_cell_refinement SMART
_computing_data_collection 'SMART (Bruker, 1998)'
_computing_data_reduction 'SAINT (Bruker, 1998)'
_computing_molecular_graphics 'Ortep-3 for Windows (Farrugia, 1997) and CAMERON (Watkin et al., 1993)'
_computing_publication_material 'PLATON (Spek, 2003)'
_computing_structure_refinement 'SHELXL-97 (Sheldrick, 1997)'
_computing_structure_solution 'SIR92 (Altomare et al., 1993)'
_diffrn_ambient_temperature 296(2)
_diffrn_measured_fraction_theta_full 1.000
_diffrn_measured_fraction_theta_max 1.000
_diffrn_measurement_device_type 'Bruker SMART CCD area detector'
_diffrn_measurement_method '\f and \w scans'
_diffrn_radiation_monochromator graphite
_diffrn_radiation_source 'fine-focus sealed tube'
_diffrn_radiation_type MoK\a
_diffrn_radiation_wavelength 0.71073
_diffrn_reflns_av_R_equivalents 0.0212
_diffrn_reflns_av_sigmaI/netI 0.0161
_diffrn_reflns_limit_h_max 8
_diffrn_reflns_limit_h_min -8
_diffrn_reflns_limit_k_max 12
_diffrn_reflns_limit_k_min -13
_diffrn_reflns_limit_l_max 14
_diffrn_reflns_limit_l_min -15
_diffrn_reflns_number 8288
_diffrn_reflns_reduction_process
;
;
_diffrn_reflns_theta_full 25.00
_diffrn_reflns_theta_max 25.00
_diffrn_reflns_theta_min 2.04
_exptl_absorpt_coefficient_mu 0.211
_exptl_absorpt_correction_T_max 0.9550
_exptl_absorpt_correction_T_min 0.9202
_exptl_absorpt_correction_type multi-scan
_exptl_absorpt_process_details '(SADABS; Sheldrick, 1997)'
_exptl_crystal_colour colorless
_exptl_crystal_density_diffrn 1.322
_exptl_crystal_density_method 'Not Measured'
_exptl_crystal_description block
_exptl_crystal_F_000 712
_exptl_crystal_size_max 0.40
_exptl_crystal_size_mid 0.35
_exptl_crystal_size_min 0.22
_refine_diff_density_max 0.134
_refine_diff_density_min -0.177
_refine_diff_density_rms 0.038
_refine_ls_abs_structure_details 'Flack H D (1983), Acta Cryst. A39, 876-881'
_refine_ls_abs_structure_Flack 0.00(9)
_refine_ls_extinction_method none
_refine_ls_goodness_of_fit_ref 1.096
_refine_ls_hydrogen_treatment refall
_refine_ls_matrix_type full
_refine_ls_number_parameters 211
_refine_ls_number_reflns 1761
_refine_ls_number_restraints 0
_refine_ls_restrained_S_all 1.096
_refine_ls_R_factor_all 0.0283
_refine_ls_R_factor_gt 0.0273
_refine_ls_shift/su_max 0.000
_refine_ls_shift/su_mean 0.000
_refine_ls_structure_factor_coef Fsqd
_refine_ls_weighting_details 'calc w=1/[\s^2^(Fo^2^)+(0.0409P)^2^+0.2132P] where P=(Fo^2^+2Fc^2^)/3'
_refine_ls_weighting_scheme calc
_refine_ls_wR_factor_gt 0.0676
_refine_ls_wR_factor_ref 0.0682
_reflns_number_gt 1703
_reflns_number_total 1761
_reflns_threshold_expression I>2sigma(I)
_cod_data_source_file jo052357xsi20051225_012407_15.cif
_cod_depositor_comments
;
The following automatic conversions were performed:
'_symmetry_cell_setting' value 'Orthorhombic' changed to 'orthorhombic'
according to '/home/saulius/struct/CIF-dictionaries/cif_core.dic'
dictionary named 'cif_core.dic' version 2.4.1 from 2010-06-29.

Automatic conversion script
Id: cif_fix_enum 1527 2010-12-29 10:47:43Z saulius 
;
_cod_database_code 4021527

loop_
_symmetry_equiv_pos_site_id
_symmetry_equiv_pos_as_xyz
1 x,y,z
2 1/2-x,-y,1/2+z
3 1/2+x,1/2-y,-z
4 -x,1/2+y,1/2-z

loop_
_atom_site_label
_atom_site_type_symbol
_atom_site_fract_x
_atom_site_fract_y
_atom_site_fract_z
_atom_site_U_iso_or_equiv
_atom_site_adp_type
_atom_site_occupancy
_atom_site_symmetry_multiplicity
_atom_site_calc_flag
_atom_site_refinement_flags
S1 S 0.02569(7) 0.89416(5) 0.61842(4) 0.0524(2) Uani 1 1 d .
O2 O 0.4873(2) 0.54852(13) 0.72116(11) 0.0611(5) Uani 1 1 d .
O3 O 0.0330(2) 0.90635(13) 0.71245(11) 0.0690(5) Uani 1 1 d .
C7 C 0.0648(3) 0.68927(17) 0.61848(16) 0.0471(6) Uani 1 1 d .
N1 N 0.1275(2) 0.79136(14) 0.59497(12) 0.0470(5) Uani 1 1 d .
C13 C 0.3210(3) 1.1238(2) 0.57783(19) 0.0582(7) Uani 1 1 d .
H13 H 0.3804 1.1675 0.6128 0.070 Uiso 1 1 calc R
C11 C 0.1432(3) 0.98570(17) 0.56732(16) 0.0439(6) Uani 1 1 d .
C6 C 0.1722(3) 0.51387(18) 0.61911(18) 0.0557(7) Uani 1 1 d .
H6A H 0.0671 0.4930 0.6383 0.067 Uiso 1 1 calc R
H6B H 0.1729 0.5127 0.5546 0.067 Uiso 1 1 calc R
C16 C 0.1431(3) 0.9961(2) 0.47609(17) 0.0574(8) Uani 1 1 d .
H16 H 0.0819 0.9535 0.4410 0.069 Uiso 1 1 calc R
O4 O -0.1274(2) 0.89545(14) 0.57680(13) 0.0701(6) Uani 1 1 d .
C14 C 0.3231(3) 1.13502(19) 0.48677(19) 0.0538(7) Uani 1 1 d .
C12 C 0.2332(3) 1.04944(19) 0.61855(19) 0.0550(7) Uani 1 1 d .
H12 H 0.2348 1.0425 0.6801 0.066 Uiso 1 1 calc R
C4 C 0.2237(3) 0.6252(2) 0.74936(16) 0.0565(7) Uani 1 1 d .
H4A H 0.2518 0.6930 0.7667 0.068 Uiso 1 1 calc R
H4B H 0.1250 0.6078 0.7791 0.068 Uiso 1 1 calc R
C10 C 0.4631(4) 0.3742(2) 0.7794(2) 0.0881(10) Uani 1 1 d .
H10A H 0.5166 0.3971 0.8321 0.106 Uiso 1 1 calc R
H10B H 0.5389 0.3437 0.7400 0.106 Uiso 1 1 calc R
H10C H 0.3834 0.3260 0.7954 0.106 Uiso 1 1 calc R
O1 O 0.3056(3) 0.35940(17) 0.61544(19) 0.1075(9) Uani 1 1 d .
C3 C 0.3515(3) 0.5552(2) 0.77871(18) 0.0612(8) Uani 1 1 d .
H3 H 0.3751 0.5560 0.8426 0.073 Uiso 1 1 calc R
C1 C 0.2901(3) 0.4385(2) 0.6517(2) 0.0624(8) Uani 1 1 d .
C5 C 0.1985(3) 0.62157(18) 0.64945(15) 0.0463(7) Uani 1 1 d .
H5 H 0.2967 0.6454 0.6213 0.056 Uiso 1 1 calc R
C2 C 0.3855(3) 0.4620(2) 0.73345(18) 0.0609(8) Uani 1 1 d .
C15 C 0.2341(4) 1.0699(2) 0.43723(18) 0.0606(8) Uani 1 1 d .
H15 H 0.2350 1.0757 0.3756 0.073 Uiso 1 1 calc R
C17 C 0.4196(4) 1.2165(2) 0.4435(2) 0.0809(10) Uani 1 1 d .
H17A H 0.3745 1.2806 0.4580 0.097 Uiso 1 1 calc R
H17B H 0.4187 1.2075 0.3802 0.097 Uiso 1 1 calc R
H17C H 0.5271 1.2136 0.4649 0.097 Uiso 1 1 calc R
C8 C 0.0682(3) 0.72261(19) 0.52494(17) 0.0552(7) Uani 1 1 d .
H8A H -0.0325 0.7388 0.4969 0.066 Uiso 1 1 calc R
H8B H 0.1461 0.6920 0.4858 0.066 Uiso 1 1 calc R
C9 C -0.0940(3) 0.6791(2) 0.66487(19) 0.0638(8) Uani 1 1 d .
H9A H -0.1237 0.6097 0.6672 0.077 Uiso 1 1 calc R
H9B H -0.1732 0.7161 0.6326 0.077 Uiso 1 1 calc R
H9C H -0.0858 0.7051 0.7243 0.077 Uiso 1 1 calc R

loop_
_atom_site_aniso_label
_atom_site_aniso_U_11
_atom_site_aniso_U_22
_atom_site_aniso_U_33
_atom_site_aniso_U_23
_atom_site_aniso_U_13
_atom_site_aniso_U_12
S1 0.0522(4) 0.0434(4) 0.0616(5) -0.0010(3) 0.0073(3) 0.0036(3)
O2 0.0537(11) 0.0627(12) 0.0669(12) 0.0082(9) 0.0040(10) -0.0064(10)
O3 0.0966(14) 0.0566(12) 0.0538(11) -0.0020(9) 0.0206(10) 0.0017(11)
C7 0.0505(14) 0.0383(14) 0.0525(16) 0.0012(12) 0.0045(13) -0.0033(12)
N1 0.0506(12) 0.0401(12) 0.0504(12) -0.0016(10) 0.0055(10) -0.0012(10)
C13 0.0663(17) 0.0425(16) 0.066(2) -0.0046(14) -0.0137(14) -0.0039(15)
C11 0.0477(15) 0.0378(15) 0.0464(16) -0.0021(12) -0.0032(13) 0.0048(13)
C6 0.0662(17) 0.0433(15) 0.0576(16) -0.0019(13) 0.0013(15) 0.0004(14)
C16 0.0608(18) 0.0561(19) 0.0553(19) -0.0029(14) -0.0096(15) -0.0053(15)
O4 0.0443(10) 0.0591(12) 0.1068(15) 0.0006(11) -0.0023(10) 0.0032(10)
C14 0.0558(16) 0.0417(17) 0.064(2) 0.0051(15) 0.0011(14) 0.0100(15)
C12 0.0699(17) 0.0464(16) 0.0487(15) -0.0009(14) -0.0075(15) 0.0050(14)
C4 0.0575(16) 0.0534(17) 0.0587(18) -0.0038(13) 0.0045(13) -0.0027(15)
C10 0.072(2) 0.076(2) 0.117(3) 0.040(2) 0.0127(19) 0.0099(19)
O1 0.1089(18) 0.0544(14) 0.159(2) -0.0366(16) -0.0229(17) 0.0171(13)
C3 0.0627(18) 0.071(2) 0.0499(16) 0.0053(15) 0.0025(14) -0.0041(16)
C1 0.0576(18) 0.0441(18) 0.085(2) -0.0026(15) 0.0094(16) -0.0046(15)
C5 0.0499(14) 0.0382(15) 0.0509(17) -0.0014(12) 0.0074(11) -0.0027(12)
C2 0.0548(17) 0.0552(18) 0.0726(19) 0.0165(16) 0.0074(15) -0.0011(15)
C15 0.0757(19) 0.0594(19) 0.0468(16) 0.0068(15) -0.0020(15) 0.0014(17)
C17 0.088(2) 0.057(2) 0.098(2) 0.0110(17) 0.0144(18) -0.0055(18)
C8 0.0582(17) 0.0509(16) 0.0564(17) -0.0037(14) -0.0015(13) 0.0045(15)
C9 0.0542(16) 0.0550(16) 0.082(2) 0.0044(15) 0.0109(15) -0.0046(14)

loop_
_atom_type_symbol
_atom_type_description
_atom_type_scat_dispersion_real
_atom_type_scat_dispersion_imag
_atom_type_scat_source
S S 0.1246 0.1234 'International Tables Vol C Tables 4.2.6.8 and 6.1.1.4'
O O 0.0106 0.0060 'International Tables Vol C Tables 4.2.6.8 and 6.1.1.4'
N N 0.0061 0.0033 'International Tables Vol C Tables 4.2.6.8 and 6.1.1.4'
H H 0.0000 0.0000 'International Tables Vol C Tables 4.2.6.8 and 6.1.1.4'
C C 0.0033 0.0016 'International Tables Vol C Tables 4.2.6.8 and 6.1.1.4'

loop_
_geom_angle_atom_site_label_1
_geom_angle_atom_site_label_2
_geom_angle_atom_site_label_3
_geom_angle
O3 S1 O4 118.12(12)
O3 S1 N1 106.49(11)
O4 S1 N1 112.47(11)
O3 S1 C11 109.37(12)
O4 S1 C11 107.92(12)
N1 S1 C11 101.14(10)
C3 O2 C2 60.18(17)
C8 C7 N1 59.71(15)
C8 C7 C9 118.9(2)
N1 C7 C9 120.0(2)
C8 C7 C5 117.3(2)
N1 C7 C5 110.62(19)
C9 C7 C5 117.4(2)
C8 N1 C7 59.20(15)
C8 N1 S1 119.34(16)
C7 N1 S1 121.30(15)
C14 C13 C12 121.7(3)
C14 C13 H13 119.1
C12 C13 H13 119.1
C12 C11 C16 119.8(2)
C12 C11 S1 119.8(2)
C16 C11 S1 120.42(19)
C1 C6 C5 116.1(2)
C1 C6 H6A 108.3
C5 C6 H6A 108.3
C1 C6 H6B 108.3
C5 C6 H6B 108.3
H6A C6 H6B 107.4
C11 C16 C15 119.5(2)
C11 C16 H16 120.2
C15 C16 H16 120.2
C15 C14 C13 117.7(2)
C15 C14 C17 121.3(3)
C13 C14 C17 121.0(3)
C11 C12 C13 119.4(3)
C11 C12 H12 120.3
C13 C12 H12 120.3
C3 C4 C5 111.9(2)
C3 C4 H4A 109.2
C5 C4 H4A 109.2
C3 C4 H4B 109.2
C5 C4 H4B 109.2
H4A C4 H4B 107.9
C2 C10 H10A 109.5
C2 C10 H10B 109.5
H10A C10 H10B 109.5
C2 C10 H10C 109.5
H10A C10 H10C 109.5
H10B C10 H10C 109.5
O2 C3 C2 60.37(17)
O2 C3 C4 115.7(2)
C2 C3 C4 122.8(2)
O2 C3 H3 115.4
C2 C3 H3 115.4
C4 C3 H3 115.4
O1 C1 C6 121.1(3)
O1 C1 C2 120.0(3)
C6 C1 C2 118.8(3)
C7 C5 C4 112.8(2)
C7 C5 C6 111.3(2)
C4 C5 C6 110.3(2)
C7 C5 H5 107.4
C4 C5 H5 107.4
C6 C5 H5 107.4
C3 C2 O2 59.45(17)
C3 C2 C1 117.4(2)
O2 C2 C1 112.2(2)
C3 C2 C10 122.5(3)
O2 C2 C10 114.9(2)
C1 C2 C10 116.4(3)
C14 C15 C16 121.9(3)
C14 C15 H15 119.1
C16 C15 H15 119.1
C14 C17 H17A 109.5
C14 C17 H17B 109.5
H17A C17 H17B 109.5
C14 C17 H17C 109.5
H17A C17 H17C 109.5
H17B C17 H17C 109.5
C7 C8 N1 61.09(15)
C7 C8 H8A 117.7
N1 C8 H8A 117.7
C7 C8 H8B 117.7
N1 C8 H8B 117.7
H8A C8 H8B 114.8
C7 C9 H9A 109.5
C7 C9 H9B 109.5
H9A C9 H9B 109.5
C7 C9 H9C 109.5
H9A C9 H9C 109.5
H9B C9 H9C 109.5

loop_
_geom_bond_atom_site_label_1
_geom_bond_atom_site_label_2
_geom_bond_distance
S1 O3 1.4236(18)
S1 O4 1.4312(19)
S1 N1 1.655(2)
S1 C11 1.749(3)
O2 C3 1.435(3)
O2 C2 1.449(3)
C7 C8 1.475(3)
C7 N1 1.503(3)
C7 C9 1.511(3)
C7 C5 1.515(3)
N1 C8 1.482(3)
C13 C14 1.377(4)
C13 C12 1.380(4)
C13 H13 0.9300
C11 C12 1.374(3)
C11 C16 1.378(3)
C6 C1 1.494(4)
C6 C5 1.524(4)
C6 H6A 0.9700
C6 H6B 0.9700
C16 C15 1.378(4)
C16 H16 0.9300
C14 C15 1.367(4)
C14 C17 1.504(4)
C12 H12 0.9300
C4 C3 1.491(4)
C4 C5 1.517(3)
C4 H4A 0.9700
C4 H4B 0.9700
C10 C2 1.508(4)
C10 H10A 0.9600
C10 H10B 0.9600
C10 H10C 0.9600
O1 C1 1.195(3)
C3 C2 1.446(4)
C3 H3 0.9800
C1 C2 1.500(4)
C5 H5 0.9800
C15 H15 0.9300
C17 H17A 0.9600
C17 H17B 0.9600
C17 H17C 0.9600
C8 H8A 0.9700
C8 H8B 0.9700
C9 H9A 0.9600
C9 H9B 0.9600
C9 H9C 0.9600

loop_
_geom_torsion_atom_site_label_1
_geom_torsion_atom_site_label_2
_geom_torsion_atom_site_label_3
_geom_torsion_atom_site_label_4
_geom_torsion
C9 C7 N1 C8 -108.1(3)
C5 C7 N1 C8 110.3(2)
C8 C7 N1 S1 107.8(2)
C9 C7 N1 S1 -0.3(3)
C5 C7 N1 S1 -141.93(17)
O3 S1 N1 C8 141.13(17)
O4 S1 N1 C8 10.3(2)
C11 S1 N1 C8 -104.61(18)
O3 S1 N1 C7 71.35(19)
O4 S1 N1 C7 -59.5(2)
C11 S1 N1 C7 -174.40(18)
O3 S1 C11 C12 4.9(2)
O4 S1 C11 C12 134.6(2)
N1 S1 C11 C12 -107.2(2)
O3 S1 C11 C16 -173.4(2)
O4 S1 C11 C16 -43.7(2)
N1 S1 C11 C16 74.5(2)
C12 C11 C16 C15 0.4(4)
S1 C11 C16 C15 178.7(2)
C12 C13 C14 C15 0.3(4)
C12 C13 C14 C17 180.0(2)
C16 C11 C12 C13 0.6(4)
S1 C11 C12 C13 -177.64(19)
C14 C13 C12 C11 -1.0(4)
C2 O2 C3 C4 -114.7(3)
C5 C4 C3 O2 39.0(3)
C5 C4 C3 C2 -31.0(3)
C5 C6 C1 O1 -160.9(3)
C5 C6 C1 C2 21.5(3)
C8 C7 C5 C4 156.8(2)
N1 C7 C5 C4 91.2(2)
C9 C7 C5 C4 -51.6(3)
C8 C7 C5 C6 -78.6(3)
N1 C7 C5 C6 -144.2(2)
C9 C7 C5 C6 73.0(3)
C3 C4 C5 C7 177.8(2)
C3 C4 C5 C6 52.7(3)
C1 C6 C5 C7 -175.4(2)
C1 C6 C5 C4 -49.4(3)
C4 C3 C2 O2 103.1(3)
O2 C3 C2 C1 -100.9(2)
C4 C3 C2 C1 2.3(4)
O2 C3 C2 C10 101.8(3)
C4 C3 C2 C10 -155.1(3)
C3 O2 C2 C1 109.6(3)
C3 O2 C2 C10 -114.5(3)
O1 C1 C2 C3 -174.7(3)
C6 C1 C2 C3 3.0(4)
O1 C1 C2 O2 119.3(3)
C6 C1 C2 O2 -63.0(3)
O1 C1 C2 C10 -16.0(4)
C6 C1 C2 C10 161.7(2)
C13 C14 C15 C16 0.8(4)
C17 C14 C15 C16 -178.9(3)
C11 C16 C15 C14 -1.2(4)
C9 C7 C8 N1 109.8(2)
C5 C7 C8 N1 -99.1(2)
S1 N1 C8 C7 -111.03(18)

loop_
_cod_related_entry_id
_cod_related_entry_database
_cod_related_entry_code
1 ChemSpider 30658527
